data_4316297
loop_
_publ_author_name
'Fergus R. Knight'
'Amy L. Fuller'
'Michael B\"uhl'
'Alexandra M. Z. Slawin'
'J. Derek Woollins'

_publ_section_title
;
 Hypervalent Adducts of Chalcogen-Containing peri-Substituted
 Naphthalenes; Reactions of Sulfur, Selenium, and Tellurium with
 Dihalogens
;
_journal_name_full 'Inorganic Chemistry'
_journal_page_first 7577
_journal_page_last 7596
_journal_paper_doi 10.1021/ic101086h
_journal_volume 49
_journal_year 2010
_chemical_formula_moiety 'C22 H16 I2 Se2 '
_chemical_formula_sum 'C22 H16 I2 Se2'
_chemical_formula_weight 692.10
_space_group_IT_number 2
_symmetry_cell_setting triclinic
_symmetry_Int_Tables_number 2
_symmetry_space_group_name_Hall '-P 1'
_symmetry_space_group_name_H-M 'P -1'
_cell_angle_alpha 64.218(18)
_cell_angle_beta 84.68(3)
_cell_angle_gamma 80.05(2)
_cell_formula_units_Z 2
_cell_length_a 10.003(3)
_cell_length_b 10.453(2)
_cell_length_c 11.749(3)
_cell_measurement_reflns_used 4062
_cell_measurement_temperature 125.1
_cell_measurement_theta_max 26.4
_cell_measurement_theta_min 2.2
_cell_volume 1089.3(5)
_computing_cell_refinement CrystalClear
_computing_data_collection CrystalClear
_computing_data_reduction CrystalStructure
_computing_publication_material 'CrystalStructure 3.8'
_computing_structure_refinement SHELXL
_computing_structure_solution SIR2004
_diffrn_ambient_temperature 125
_diffrn_detector_area_resol_mean 14.63
_diffrn_measured_fraction_theta_full 0.969
_diffrn_measured_fraction_theta_max 0.969
_diffrn_measurement_device_type 'Rigaku Saturn'
_diffrn_measurement_method \w
_diffrn_radiation_type 'Mo K\a'
_diffrn_radiation_wavelength 0.71075
_diffrn_reflns_av_R_equivalents 0.036
_diffrn_reflns_limit_h_max 12
_diffrn_reflns_limit_h_min -12
_diffrn_reflns_limit_k_max 12
_diffrn_reflns_limit_k_min -13
_diffrn_reflns_limit_l_max 11
_diffrn_reflns_limit_l_min -14
_diffrn_reflns_number 11727
_diffrn_reflns_theta_full 25.00
_diffrn_reflns_theta_max 25.00
_exptl_absorpt_coefficient_mu 6.234
_exptl_absorpt_correction_T_max 0.688
_exptl_absorpt_correction_T_min 0.486
_exptl_absorpt_correction_type multi-scan
_exptl_absorpt_process_details 'Jacobson, R. (1998) Private communication'
_exptl_crystal_colour orange
_exptl_crystal_density_diffrn 2.110
_exptl_crystal_density_method 'not measured'
_exptl_crystal_description prism
_exptl_crystal_F_000 644.00
_exptl_crystal_size_max 0.12
_exptl_crystal_size_mid 0.12
_exptl_crystal_size_min 0.06
_refine_diff_density_max 1.44
_refine_diff_density_min -1.77
_refine_ls_extinction_method none
_refine_ls_goodness_of_fit_ref 1.280
_refine_ls_hydrogen_treatment refall
_refine_ls_number_parameters 236
_refine_ls_number_reflns 3715
_refine_ls_R_factor_gt 0.0302
_refine_ls_shift/su_max 0.0010
_refine_ls_structure_factor_coef Fsqd
_refine_ls_weighting_details 'w = 1/[\s^2^(Fo^2^)+(0.0716P)^2^+1.8661P] where P=(Fo^2^+2Fc^2^)/3'
_refine_ls_weighting_scheme calc
_refine_ls_wR_factor_ref 0.1262
_reflns_number_gt 3557
_reflns_number_total 3715
_reflns_threshold_expression F^2^>2.0\s(F^2^)
_cod_data_source_file ic101086h_si_004.cif
_cod_data_source_block '__FKDW157B-3'
_cod_original_formula_sum 'C22 H16 I2 Se2 '
_cod_database_code 4316297

loop_
_symmetry_equiv_pos_site_id
_symmetry_equiv_pos_as_xyz
1 +X,+Y,+Z
2 -X,-Y,-Z

loop_
_atom_site_label
_atom_site_type_symbol
_atom_site_fract_x
_atom_site_fract_y
_atom_site_fract_z
_atom_site_U_iso_or_equiv
_atom_site_adp_type
_atom_site_occupancy
_atom_site_symmetry_multiplicity
_atom_site_calc_flag
_atom_site_refinement_flags
_atom_site_disorder_assembly
_atom_site_disorder_group
I(1) I 0.57947(3) 0.28759(4) 0.35773(3) 0.02160(15) Uani 1.00 1 d . . .
I(2) I 0.47235(4) 0.09112(4) 0.30257(4) 0.02794(15) Uani 1.00 1 d . . .
Se(1) Se 0.70105(5) 0.48667(6) 0.42406(5) 0.01887(16) Uani 1.00 1 d . . .
Se(2) Se 0.67732(5) 0.21368(6) 0.67861(5) 0.02168(17) Uani 1.00 1 d . . .
C(1) C 0.8911(5) 0.3979(6) 0.4400(5) 0.0219(11) Uani 1.00 1 d . . .
C(2) C 0.9819(5) 0.4819(6) 0.3613(5) 0.0254(12) Uani 1.00 1 d . . .
C(3) C 1.1205(6) 0.4261(7) 0.3587(6) 0.0349(14) Uani 1.00 1 d . . .
C(4) C 1.1622(5) 0.2822(7) 0.4340(6) 0.0291(13) Uani 1.00 1 d . . .
C(5) C 1.0737(5) 0.1949(6) 0.5148(5) 0.0244(12) Uani 1.00 1 d . . .
C(6) C 1.1189(6) 0.0466(7) 0.5853(6) 0.0343(14) Uani 1.00 1 d . . .
C(7) C 1.0352(6) -0.0439(6) 0.6643(6) 0.0321(14) Uani 1.00 1 d . . .
C(8) C 0.9012(6) 0.0090(6) 0.6825(5) 0.0276(12) Uani 1.00 1 d . . .
C(9) C 0.8518(5) 0.1529(6) 0.6180(5) 0.0223(11) Uani 1.00 1 d . . .
C(10) C 0.9322(5) 0.2508(5) 0.5258(4) 0.0166(10) Uani 1.00 1 d . . .
C(11) C 0.7112(5) 0.6359(6) 0.2548(5) 0.0231(11) Uani 1.00 1 d . . .
C(12) C 0.6836(6) 0.7782(6) 0.2384(6) 0.0292(12) Uani 1.00 1 d . . .
C(13) C 0.6757(6) 0.8873(6) 0.1158(6) 0.0332(14) Uani 1.00 1 d . . .
C(14) C 0.6980(6) 0.8584(7) 0.0129(6) 0.0356(14) Uani 1.00 1 d . . .
C(15) C 0.7280(6) 0.7158(7) 0.0290(5) 0.0299(13) Uani 1.00 1 d . . .
C(16) C 0.7363(6) 0.6066(6) 0.1491(5) 0.0272(12) Uani 1.00 1 d . . .
C(17) C 0.7380(5) 0.2406(5) 0.8168(5) 0.0213(11) Uani 1.00 1 d . . .
C(18) C 0.6399(6) 0.3077(6) 0.8736(5) 0.0280(12) Uani 1.00 1 d . . .
C(19) C 0.6730(7) 0.3299(8) 0.9752(6) 0.0420(16) Uani 1.00 1 d . . .
C(20) C 0.8030(8) 0.2856(8) 1.0198(6) 0.0436(17) Uani 1.00 1 d . . .
C(21) C 0.9019(7) 0.2177(8) 0.9634(7) 0.0421(17) Uani 1.00 1 d . . .
C(22) C 0.8689(6) 0.1932(7) 0.8633(6) 0.0339(14) Uani 1.00 1 d . . .
H(19) H 0.6059 0.3755 1.0137 0.050 Uiso 1.00 1 c R . .
H(2) H 0.9513 0.5796 0.3075 0.030 Uiso 1.00 1 c R . .
H(3) H 1.1839 0.4861 0.3063 0.042 Uiso 1.00 1 c R . .
H(4) H 1.2545 0.2427 0.4298 0.035 Uiso 1.00 1 c R . .
H(6) H 1.2110 0.0095 0.5768 0.041 Uiso 1.00 1 c R . .
H(7) H 1.0677 -0.1436 0.7074 0.039 Uiso 1.00 1 c R . .
H(8) H 0.8434 -0.0546 0.7399 0.033 Uiso 1.00 1 c R . .
H(12) H 0.6704 0.8003 0.3093 0.035 Uiso 1.00 1 c R . .
H(13) H 0.6541 0.9844 0.1039 0.040 Uiso 1.00 1 c R . .
H(14) H 0.6934 0.9348 -0.0696 0.043 Uiso 1.00 1 c R . .
H(15) H 0.7424 0.6946 -0.0425 0.036 Uiso 1.00 1 c R . .
H(16) H 0.7596 0.5098 0.1603 0.033 Uiso 1.00 1 c R . .
H(18) H 0.5501 0.3384 0.8427 0.034 Uiso 1.00 1 c R . .
H(20) H 0.8261 0.3011 1.0890 0.052 Uiso 1.00 1 c R . .
H(21) H 0.9919 0.1882 0.9939 0.050 Uiso 1.00 1 c R . .
H(22) H 0.9352 0.1446 0.8267 0.041 Uiso 1.00 1 c R . .

loop_
_atom_site_aniso_label
_atom_site_aniso_U_11
_atom_site_aniso_U_22
_atom_site_aniso_U_33
_atom_site_aniso_U_12
_atom_site_aniso_U_13
_atom_site_aniso_U_23
I(1) 0.0187(2) 0.0200(2) 0.0235(2) -0.00051(16) -0.00215(16) -0.00745(18)
I(2) 0.0260(2) 0.0306(2) 0.0326(2) -0.00391(18) -0.00264(17) -0.0180(2)
Se(1) 0.0171(3) 0.0166(3) 0.0211(3) 0.0000(2) -0.0018(2) -0.0070(2)
Se(2) 0.0181(3) 0.0239(3) 0.0203(3) -0.0028(2) -0.0015(2) -0.0069(2)
C(1) 0.017(2) 0.027(2) 0.018(2) 0.001(2) -0.003(2) -0.008(2)
C(2) 0.025(2) 0.022(2) 0.030(3) -0.002(2) -0.005(2) -0.012(2)
C(3) 0.023(3) 0.039(3) 0.050(3) -0.004(2) 0.003(2) -0.025(3)
C(4) 0.010(2) 0.037(3) 0.051(3) -0.002(2) 0.002(2) -0.030(3)
C(5) 0.018(2) 0.030(3) 0.029(3) 0.004(2) -0.005(2) -0.018(2)
C(6) 0.028(3) 0.039(3) 0.036(3) 0.011(2) -0.012(2) -0.019(2)
C(7) 0.039(3) 0.023(3) 0.036(3) 0.011(2) -0.013(2) -0.017(2)
C(8) 0.038(3) 0.021(2) 0.023(2) -0.002(2) -0.000(2) -0.010(2)
C(9) 0.024(2) 0.022(2) 0.019(2) 0.000(2) -0.005(2) -0.007(2)
C(10) 0.019(2) 0.015(2) 0.020(2) -0.001(2) -0.0019(19) -0.011(2)
C(11) 0.019(2) 0.018(2) 0.022(2) -0.005(2) -0.003(2) 0.001(2)
C(12) 0.029(3) 0.023(2) 0.030(3) -0.000(2) -0.004(2) -0.007(2)
C(13) 0.035(3) 0.019(2) 0.039(3) 0.000(2) 0.000(2) -0.008(2)
C(14) 0.037(3) 0.028(3) 0.026(3) -0.001(2) -0.001(2) 0.002(2)
C(15) 0.027(3) 0.035(3) 0.022(2) -0.010(2) 0.003(2) -0.006(2)
C(16) 0.031(3) 0.022(2) 0.024(2) -0.002(2) -0.004(2) -0.005(2)
C(17) 0.024(2) 0.018(2) 0.017(2) -0.004(2) -0.001(2) -0.003(2)
C(18) 0.024(3) 0.031(3) 0.029(3) -0.001(2) 0.005(2) -0.015(2)
C(19) 0.046(4) 0.046(4) 0.037(3) 0.006(3) -0.001(3) -0.026(3)
C(20) 0.055(4) 0.050(4) 0.037(3) -0.001(3) -0.014(3) -0.030(3)
C(21) 0.039(3) 0.043(3) 0.046(4) 0.009(3) -0.023(3) -0.022(3)
C(22) 0.026(3) 0.039(3) 0.032(3) 0.008(2) -0.010(2) -0.014(2)

loop_
_atom_type_symbol
_atom_type_description
_atom_type_scat_dispersion_real
_atom_type_scat_dispersion_imag
_atom_type_scat_source
C C 0.003 0.002
;
International Tables for Crystallography
(1992, Vol. C, Tables 4.2.6.8 and 6.1.1.4)
;
H H 0.000 0.000
;
International Tables for Crystallography
(1992, Vol. C, Table 6.1.1.4)
;
I I -0.474 1.812
;
International Tables for Crystallography
(1992, Vol. C, Tables 4.2.6.8 and 6.1.1.4)
;
Se Se -0.093 2.226
;
International Tables for Crystallography
(1992, Vol. C, Tables 4.2.6.8 and 6.1.1.4)
;

loop_
_geom_angle_atom_site_label_1
_geom_angle_atom_site_label_2
_geom_angle_atom_site_label_3
_geom_angle
_geom_angle_publ_flag
_geom_angle_site_symmetry_1
_geom_angle_site_symmetry_2
_geom_angle_site_symmetry_3
I(2) I(1) Se(1) 177.637(15) yes . . .
I(1) Se(1) C(1) 100.2(2) yes . . .
I(1) Se(1) C(11) 97.0(2) yes . . .
C(1) Se(1) C(11) 98.4(2) yes . . .
C(9) Se(2) C(17) 98.8(2) yes . . .
Se(1) C(1) C(2) 116.3(3) yes . . .
Se(1) C(1) C(10) 121.9(3) yes . . .
C(2) C(1) C(10) 121.8(4) yes . . .
C(1) C(2) C(3) 121.1(4) yes . . .
C(2) C(3) C(4) 118.6(5) yes . . .
C(3) C(4) C(5) 121.7(5) yes . . .
C(4) C(5) C(6) 119.9(5) yes . . .
C(4) C(5) C(10) 121.1(4) yes . . .
C(6) C(5) C(10) 118.9(5) yes . . .
C(5) C(6) C(7) 122.1(5) yes . . .
C(6) C(7) C(8) 120.0(5) yes . . .
C(7) C(8) C(9) 120.6(5) yes . . .
Se(2) C(9) C(8) 114.8(4) yes . . .
Se(2) C(9) C(10) 123.0(4) yes . . .
C(8) C(9) C(10) 121.7(5) yes . . .
C(1) C(10) C(5) 115.3(4) yes . . .
C(1) C(10) C(9) 128.4(4) yes . . .
C(5) C(10) C(9) 116.3(4) yes . . .
Se(1) C(11) C(12) 118.0(4) yes . . .
Se(1) C(11) C(16) 122.4(4) yes . . .
C(12) C(11) C(16) 119.5(4) yes . . .
C(11) C(12) C(13) 118.7(7) yes . . .
C(12) C(13) C(14) 121.7(6) yes . . .
C(13) C(14) C(15) 119.8(5) yes . . .
C(14) C(15) C(16) 119.4(7) yes . . .
C(11) C(16) C(15) 120.9(6) yes . . .
Se(2) C(17) C(18) 116.0(4) yes . . .
Se(2) C(17) C(22) 124.0(5) yes . . .
C(18) C(17) C(22) 120.0(6) yes . . .
C(17) C(18) C(19) 120.4(5) yes . . .
C(18) C(19) C(20) 119.7(7) yes . . .
C(19) C(20) C(21) 120.2(8) yes . . .
C(20) C(21) C(22) 120.4(6) yes . . .
C(17) C(22) C(21) 119.3(6) yes . . .
C(1) C(2) H(2) 119.4 no . . .
C(3) C(2) H(2) 119.4 no . . .
C(2) C(3) H(3) 120.7 no . . .
C(4) C(3) H(3) 120.7 no . . .
C(3) C(4) H(4) 119.1 no . . .
C(5) C(4) H(4) 119.1 no . . .
C(5) C(6) H(6) 119.0 no . . .
C(7) C(6) H(6) 119.0 no . . .
C(6) C(7) H(7) 120.0 no . . .
C(8) C(7) H(7) 120.0 no . . .
C(7) C(8) H(8) 119.7 no . . .
C(9) C(8) H(8) 119.7 no . . .
C(11) C(12) H(12) 120.6 no . . .
C(13) C(12) H(12) 120.7 no . . .
C(12) C(13) H(13) 119.1 no . . .
C(14) C(13) H(13) 119.1 no . . .
C(13) C(14) H(14) 120.1 no . . .
C(15) C(14) H(14) 120.1 no . . .
C(14) C(15) H(15) 120.3 no . . .
C(16) C(15) H(15) 120.3 no . . .
C(11) C(16) H(16) 119.6 no . . .
C(15) C(16) H(16) 119.6 no . . .
C(17) C(18) H(18) 119.8 no . . .
C(19) C(18) H(18) 119.8 no . . .
C(18) C(19) H(19) 120.1 no . . .
C(20) C(19) H(19) 120.1 no . . .
C(19) C(20) H(20) 119.9 no . . .
C(21) C(20) H(20) 119.9 no . . .
C(20) C(21) H(21) 119.8 no . . .
C(22) C(21) H(21) 119.8 no . . .
C(17) C(22) H(22) 120.3 no . . .
C(21) C(22) H(22) 120.3 no . . .

loop_
_geom_bond_atom_site_label_1
_geom_bond_atom_site_label_2
_geom_bond_distance
_geom_bond_publ_flag
_geom_bond_site_symmetry_1
_geom_bond_site_symmetry_2
I(1) I(2) 2.7987(6) yes . .
I(1) Se(1) 2.9795(8) yes . .
Se(1) C(1) 1.953(5) yes . .
Se(1) C(11) 1.928(4) yes . .
Se(2) C(9) 1.933(5) yes . .
C(1) C(2) 1.366(7) yes . .
C(1) C(10) 1.435(6) yes . .
C(2) C(3) 1.411(8) yes . .
C(3) C(4) 1.383(8) yes . .
C(4) C(5) 1.374(8) yes . .
C(5) C(6) 1.416(8) yes . .
C(5) C(10) 1.451(7) yes . .
C(8) C(9) 1.379(7) yes . .
C(9) C(10) 1.424(7) yes . .
C(11) C(12) 1.394(9) yes . .
C(11) C(16) 1.396(10) yes . .
C(12) C(13) 1.393(7) yes . .
C(13) C(14) 1.359(11) yes . .
C(14) C(15) 1.400(10) yes . .
C(15) C(16) 1.374(7) yes . .
C(17) C(18) 1.396(9) yes . .
C(17) C(22) 1.390(8) yes . .
C(18) C(19) 1.389(12) yes . .
C(19) C(20) 1.374(10) yes . .
C(20) C(21) 1.402(12) yes . .
C(21) C(22) 1.385(13) yes . .
C(2) H(2) 0.950 no . .
C(3) H(3) 0.950 no . .
C(4) H(4) 0.950 no . .
C(6) H(6) 0.950 no . .
C(7) H(7) 0.950 no . .
C(8) H(8) 0.950 no . .
C(12) H(12) 0.950 no . .
C(13) H(13) 0.950 no . .
C(14) H(14) 0.950 no . .
C(15) H(15) 0.950 no . .
C(16) H(16) 0.950 no . .
C(18) H(18) 0.950 no . .
C(19) H(19) 0.950 no . .
C(20) H(20) 0.950 no . .
C(21) H(21) 0.950 no . .
C(22) H(22) 0.950 no . .

loop_
_geom_contact_atom_site_label_1
_geom_contact_atom_site_label_2
_geom_contact_distance
_geom_contact_publ_flag
_geom_contact_site_symmetry_1
_geom_contact_site_symmetry_2
Se(2) C(17) 1.929(6) ? . .
Se(2) C(18) 2.834(7) ? . .
Se(2) C(22) 2.941(7) ? . .
C(1) C(2) 3.507(10) ? . 2_766
C(1) C(3) 3.558(12) ? . 2_766
C(2) C(1) 3.507(10) ? . 2_766
C(2) C(2) 3.497(10) ? . 2_766
C(3) C(1) 3.558(12) ? . 2_766
C(5) C(7) 2.420(8) ? . .
C(5) C(7) 3.466(11) ? . 2_756
C(6) C(7) 1.350(9) ? . .
C(6) C(7) 3.450(11) ? . 2_756
C(6) C(8) 3.468(11) ? . 2_756
C(7) C(5) 2.420(8) ? . .
C(7) C(5) 3.466(11) ? . 2_756
C(7) C(6) 1.350(9) ? . .
C(7) C(6) 3.450(11) ? . 2_756
C(7) C(8) 1.394(8) ? . .
C(7) C(9) 2.408(8) ? . .
C(7) C(10) 2.838(7) ? . .
C(8) C(6) 3.468(11) ? . 2_756
C(8) C(7) 1.394(8) ? . .
C(8) C(17) 3.534(9) ? . .
C(8) C(22) 3.396(11) ? . .
C(9) C(7) 2.408(8) ? . .
C(9) C(17) 2.932(9) ? . .
C(9) C(22) 3.112(10) ? . .
C(10) C(7) 2.838(7) ? . .
C(17) Se(2) 1.929(6) ? . .
C(17) C(8) 3.534(9) ? . .
C(17) C(9) 2.932(9) ? . .
C(17) C(19) 2.416(11) ? . .
C(17) C(20) 2.776(11) ? . .
C(17) C(21) 2.396(10) ? . .
C(18) Se(2) 2.834(7) ? . .
C(18) C(20) 2.389(11) ? . .
C(18) C(21) 2.767(9) ? . .
C(18) C(22) 2.413(8) ? . .
C(19) C(17) 2.416(11) ? . .
C(19) C(21) 2.407(10) ? . .
C(19) C(22) 2.793(11) ? . .
C(20) C(17) 2.776(11) ? . .
C(20) C(18) 2.389(11) ? . .
C(20) C(22) 2.419(12) ? . .
C(21) C(17) 2.396(10) ? . .
C(21) C(18) 2.767(9) ? . .
C(21) C(19) 2.407(10) ? . .
C(22) Se(2) 2.941(7) ? . .
C(22) C(8) 3.396(11) ? . .
C(22) C(9) 3.112(10) ? . .
C(22) C(18) 2.413(8) ? . .
C(22) C(19) 2.793(11) ? . .
C(22) C(20) 2.419(12) ? . .
I(1) H(4) 3.343 ? . 1_455
I(1) H(6) 3.256 ? . 2_756
I(2) H(4) 3.123 ? . 1_455
I(2) H(6) 3.396 ? . 2_756
I(2) H(8) 3.353 ? . 2_656
I(2) H(12) 3.303 ? . 1_545
I(2) H(13) 3.283 ? . 1_545
I(2) H(14) 3.457 ? . 2_665
I(2) H(15) 3.545 ? . 2_665
Se(2) H(12) 3.494 ? . 2_666
Se(2) H(14) 3.114 ? . 1_546
Se(2) H(18) 2.862 ? . .
Se(2) H(22) 3.050 ? . .
C(1) H(2) 3.599 ? . 2_766
C(4) H(12) 3.289 ? . 2_766
C(5) H(7) 3.275 ? . .
C(5) H(7) 3.356 ? . 2_756
C(5) H(12) 3.456 ? . 2_766
C(6) H(7) 2.002 ? . .
C(6) H(12) 3.451 ? . 2_766
C(7) H(6) 1.991 ? . .
C(7) H(8) 2.039 ? . .
C(7) H(20) 3.199 ? . 2_757
C(7) H(22) 3.280 ? . .
C(8) H(6) 3.436 ? . 2_756
C(8) H(7) 2.042 ? . .
C(8) H(14) 3.297 ? . 1_546
C(8) H(22) 2.712 ? . .
C(9) H(6) 3.540 ? . 2_756
C(9) H(7) 3.263 ? . .
C(9) H(22) 2.624 ? . .
C(10) H(2) 3.534 ? . 2_766
C(10) H(7) 3.381 ? . 2_756
C(10) H(22) 3.214 ? . .
C(11) H(18) 2.874 ? . 2_666
C(12) H(18) 3.203 ? . 2_666
C(13) H(18) 3.397 ? . 2_666
C(13) H(21) 3.540 ? . 2_766
C(14) H(8) 3.207 ? . 1_564
C(14) H(18) 3.349 ? . 2_666
C(14) H(21) 3.055 ? . 2_766
C(15) H(8) 3.430 ? . 1_564
C(15) H(18) 3.059 ? . 2_666
C(15) H(21) 3.087 ? . 2_766
C(16) H(18) 2.825 ? . 2_666
C(16) H(20) 3.515 ? . 1_554
C(16) H(21) 3.585 ? . 2_766
C(17) H(19) 3.274 ? . .
C(17) H(3) 2.799 ? . 2_766
C(17) H(8) 3.546 ? . .
C(17) H(13) 3.413 ? . 1_546
C(17) H(14) 2.978 ? . 1_546
C(17) H(18) 2.042 ? . .
C(17) H(21) 3.255 ? . .
C(17) H(22) 2.042 ? . .
C(18) H(19) 2.039 ? . .
C(18) H(3) 2.980 ? . 2_766
C(18) H(13) 3.273 ? . 1_546
C(18) H(20) 3.248 ? . .
C(18) H(22) 3.272 ? . .
C(19) H(3) 3.351 ? . 2_766
C(19) H(13) 3.286 ? . 1_546
C(19) H(18) 2.035 ? . .
C(19) H(20) 2.023 ? . .
C(19) H(21) 3.261 ? . .
C(20) H(19) 2.026 ? . .
C(20) H(3) 3.528 ? . 2_766
C(20) H(7) 3.181 ? . 2_757
C(20) H(13) 3.428 ? . 1_546
C(20) H(16) 3.359 ? . 1_556
C(20) H(18) 3.246 ? . .
C(20) H(21) 2.048 ? . .
C(20) H(22) 3.278 ? . .
C(21) H(19) 3.267 ? . .
C(21) H(2) 3.334 ? . 2_766
C(21) H(3) 3.378 ? . 2_766
C(21) H(13) 3.555 ? . 1_546
C(21) H(20) 2.049 ? . .
C(21) H(22) 2.037 ? . .
C(22) H(2) 3.092 ? . 2_766
C(22) H(3) 3.043 ? . 2_766
C(22) H(8) 3.527 ? . .
C(22) H(13) 3.536 ? . 1_546
C(22) H(14) 3.245 ? . 1_546
C(22) H(18) 3.269 ? . .
C(22) H(20) 3.273 ? . .
C(22) H(21) 2.032 ? . .
H(19) C(17) 3.274 ? . .
H(19) C(18) 2.039 ? . .
H(19) C(20) 2.026 ? . .
H(19) C(21) 3.267 ? . .
H(19) H(19) 2.976 ? . 2_667
H(19) H(15) 3.593 ? . 1_556
H(19) H(16) 3.261 ? . 1_556
H(19) H(18) 2.338 ? . .
H(19) H(20) 2.325 ? . .
H(2) C(1) 3.599 ? . 2_766
H(2) C(10) 3.534 ? . 2_766
H(2) C(21) 3.334 ? . 2_766
H(2) C(22) 3.092 ? . 2_766
H(2) H(21) 3.374 ? . 2_766
H(2) H(22) 2.989 ? . 2_766
H(3) C(17) 2.799 ? . 2_766
H(3) C(18) 2.980 ? . 2_766
H(3) C(19) 3.351 ? . 2_766
H(3) C(20) 3.528 ? . 2_766
H(3) C(21) 3.378 ? . 2_766
H(3) C(22) 3.043 ? . 2_766
H(3) H(18) 3.397 ? . 2_766
H(3) H(22) 3.503 ? . 2_766
H(4) I(1) 3.343 ? . 1_655
H(4) I(2) 3.123 ? . 1_655
H(4) H(12) 3.045 ? . 2_766
H(6) I(1) 3.256 ? . 2_756
H(6) I(2) 3.396 ? . 2_756
H(6) C(7) 1.991 ? . .
H(6) C(8) 3.436 ? . 2_756
H(6) C(9) 3.540 ? . 2_756
H(6) H(7) 2.285 ? . .
H(6) H(12) 3.251 ? . 2_766
H(7) C(5) 3.275 ? . .
H(7) C(5) 3.356 ? . 2_756
H(7) C(6) 2.002 ? . .
H(7) C(8) 2.042 ? . .
H(7) C(9) 3.263 ? . .
H(7) C(10) 3.381 ? . 2_756
H(7) C(20) 3.181 ? . 2_757
H(7) H(6) 2.285 ? . .
H(7) H(8) 2.340 ? . .
H(7) H(20) 2.450 ? . 2_757
H(7) H(21) 3.342 ? . 2_757
H(8) I(2) 3.353 ? . 2_656
H(8) C(7) 2.039 ? . .
H(8) C(14) 3.207 ? . 1_546
H(8) C(15) 3.430 ? . 1_546
H(8) C(17) 3.546 ? . .
H(8) C(22) 3.527 ? . .
H(8) H(7) 2.340 ? . .
H(8) H(14) 2.547 ? . 1_546
H(8) H(15) 3.005 ? . 1_546
H(8) H(21) 3.287 ? . 2_757
H(8) H(22) 2.984 ? . .
H(12) I(2) 3.303 ? . 1_565
H(12) Se(2) 3.494 ? . 2_666
H(12) C(4) 3.289 ? . 2_766
H(12) C(5) 3.456 ? . 2_766
H(12) C(6) 3.451 ? . 2_766
H(12) H(4) 3.045 ? . 2_766
H(12) H(6) 3.251 ? . 2_766
H(13) I(2) 3.283 ? . 1_565
H(13) C(17) 3.413 ? . 1_564
H(13) C(18) 3.273 ? . 1_564
H(13) C(19) 3.286 ? . 1_564
H(13) C(20) 3.428 ? . 1_564
H(13) C(21) 3.555 ? . 1_564
H(13) C(22) 3.536 ? . 1_564
H(13) H(14) 3.451 ? . 2_675
H(14) I(2) 3.457 ? . 2_665
H(14) Se(2) 3.114 ? . 1_564
H(14) C(8) 3.297 ? . 1_564
H(14) C(17) 2.978 ? . 1_564
H(14) C(22) 3.245 ? . 1_564
H(14) H(8) 2.547 ? . 1_564
H(14) H(13) 3.451 ? . 2_675
H(14) H(21) 3.238 ? . 2_766
H(14) H(22) 3.333 ? . 1_564
H(15) I(2) 3.545 ? . 2_665
H(15) H(19) 3.593 ? . 1_554
H(15) H(8) 3.005 ? . 1_564
H(15) H(18) 3.544 ? . 2_666
H(15) H(21) 3.303 ? . 2_766
H(16) C(20) 3.359 ? . 1_554
H(16) H(19) 3.261 ? . 1_554
H(16) H(18) 3.223 ? . 2_666
H(16) H(20) 2.625 ? . 1_554
H(18) Se(2) 2.862 ? . .
H(18) C(11) 2.874 ? . 2_666
H(18) C(12) 3.203 ? . 2_666
H(18) C(13) 3.397 ? . 2_666
H(18) C(14) 3.349 ? . 2_666
H(18) C(15) 3.059 ? . 2_666
H(18) C(16) 2.825 ? . 2_666
H(18) C(17) 2.042 ? . .
H(18) C(19) 2.035 ? . .
H(18) C(20) 3.246 ? . .
H(18) C(22) 3.269 ? . .
H(18) H(19) 2.338 ? . .
H(18) H(3) 3.397 ? . 2_766
H(18) H(15) 3.544 ? . 2_666
H(18) H(16) 3.223 ? . 2_666
H(20) C(7) 3.199 ? . 2_757
H(20) C(16) 3.515 ? . 1_556
H(20) C(18) 3.248 ? . .
H(20) C(19) 2.023 ? . .
H(20) C(21) 2.049 ? . .
H(20) C(22) 3.273 ? . .
H(20) H(19) 2.325 ? . .
H(20) H(7) 2.450 ? . 2_757
H(20) H(16) 2.625 ? . 1_556
H(20) H(21) 2.349 ? . .
H(21) C(13) 3.540 ? . 2_766
H(21) C(14) 3.055 ? . 2_766
H(21) C(15) 3.087 ? . 2_766
H(21) C(16) 3.585 ? . 2_766
H(21) C(17) 3.255 ? . .
H(21) C(19) 3.261 ? . .
H(21) C(20) 2.048 ? . .
H(21) C(22) 2.032 ? . .
H(21) H(2) 3.374 ? . 2_766
H(21) H(7) 3.342 ? . 2_757
H(21) H(8) 3.287 ? . 2_757
H(21) H(14) 3.238 ? . 2_766
H(21) H(15) 3.303 ? . 2_766
H(21) H(20) 2.349 ? . .
H(21) H(22) 2.337 ? . .
H(21) H(22) 3.179 ? . 2_757
H(22) Se(2) 3.050 ? . .
H(22) C(7) 3.280 ? . .
H(22) C(8) 2.712 ? . .
H(22) C(9) 2.624 ? . .
H(22) C(10) 3.214 ? . .
H(22) C(17) 2.042 ? . .
H(22) C(18) 3.272 ? . .
H(22) C(20) 3.278 ? . .
H(22) C(21) 2.037 ? . .
H(22) H(2) 2.989 ? . 2_766
H(22) H(3) 3.503 ? . 2_766
H(22) H(8) 2.984 ? . .
H(22) H(14) 3.333 ? . 1_546
H(22) H(21) 2.337 ? . .
H(22) H(21) 3.179 ? . 2_757
Se(1) Se(2) 3.1339(6) ? . .
I(1) Se(2) 3.6956(7) ? . .

loop_
_geom_torsion_atom_site_label_1
_geom_torsion_atom_site_label_2
_geom_torsion_atom_site_label_3
_geom_torsion_atom_site_label_4
_geom_torsion
_geom_torsion_publ_flag
_geom_torsion_site_symmetry_1
_geom_torsion_site_symmetry_2
_geom_torsion_site_symmetry_3
_geom_torsion_site_symmetry_4
I(2) I(1) Se(1) C(1) 39.3(4) ? . . . .
I(2) I(1) Se(1) C(11) 139.2(4) ? . . . .
I(1) Se(1) C(1) C(2) 120.6(5) ? . . . .
I(1) Se(1) C(1) C(10) -56.9(5) ? . . . .
I(1) Se(1) C(11) C(12) 142.1(4) ? . . . .
I(1) Se(1) C(11) C(16) -33.8(5) ? . . . .
C(1) Se(1) C(11) C(12) -116.5(5) ? . . . .
C(1) Se(1) C(11) C(16) 67.6(5) ? . . . .
C(11) Se(1) C(1) C(2) 21.9(6) ? . . . .
C(11) Se(1) C(1) C(10) -155.6(5) ? . . . .
C(9) Se(2) C(17) C(18) 170.2(4) ? . . . .
C(9) Se(2) C(17) C(22) -12.1(5) ? . . . .
C(17) Se(2) C(9) C(8) 83.0(5) ? . . . .
C(17) Se(2) C(9) C(10) -88.9(5) ? . . . .
Se(1) C(1) C(2) C(3) -175.8(6) ? . . . .
Se(1) C(1) C(10) C(5) 172.1(5) ? . . . .
Se(1) C(1) C(10) C(9) -6.6(10) ? . . . .
C(2) C(1) C(10) C(5) -5.4(10) ? . . . .
C(2) C(1) C(10) C(9) 176.0(7) ? . . . .
C(10) C(1) C(2) C(3) 1.8(11) ? . . . .
C(1) C(2) C(3) C(4) 2.5(12) ? . . . .
C(2) C(3) C(4) C(5) -3.0(13) ? . . . .
C(3) C(4) C(5) C(6) 176.7(8) ? . . . .
C(3) C(4) C(5) C(10) -0.9(12) ? . . . .
C(4) C(5) C(6) C(7) -178.9(8) ? . . . .
C(4) C(5) C(10) C(1) 4.9(10) ? . . . .
C(4) C(5) C(10) C(9) -176.2(7) ? . . . .
C(6) C(5) C(10) C(1) -172.7(7) ? . . . .
C(6) C(5) C(10) C(9) 6.2(10) ? . . . .
C(10) C(5) C(6) C(7) -1.3(12) ? . . . .
C(5) C(6) C(7) C(8) -2.8(13) ? . . . .
C(6) C(7) C(8) C(9) 1.7(12) ? . . . .
C(7) C(8) C(9) Se(2) -168.4(6) ? . . . .
C(7) C(8) C(9) C(10) 3.6(11) ? . . . .
Se(2) C(9) C(10) C(1) -17.4(10) ? . . . .
Se(2) C(9) C(10) C(5) 163.9(5) ? . . . .
C(8) C(9) C(10) C(1) 171.3(7) ? . . . .
C(8) C(9) C(10) C(5) -7.4(10) ? . . . .
Se(1) C(11) C(12) C(13) -173.0(4) ? . . . .
Se(1) C(11) C(16) C(15) 172.7(4) ? . . . .
C(12) C(11) C(16) C(15) -3.1(9) ? . . . .
C(16) C(11) C(12) C(13) 3.0(9) ? . . . .
C(11) C(12) C(13) C(14) -1.9(10) ? . . . .
C(12) C(13) C(14) C(15) 0.9(10) ? . . . .
C(13) C(14) C(15) C(16) -1.0(10) ? . . . .
C(14) C(15) C(16) C(11) 2.1(9) ? . . . .
Se(2) C(17) C(18) C(19) 179.0(4) ? . . . .
Se(2) C(17) C(22) C(21) -179.8(4) ? . . . .
C(18) C(17) C(22) C(21) -2.2(8) ? . . . .
C(22) C(17) C(18) C(19) 1.2(8) ? . . . .
C(17) C(18) C(19) C(20) 0.1(8) ? . . . .
C(18) C(19) C(20) C(21) -0.3(8) ? . . . .
C(19) C(20) C(21) C(22) -0.7(10) ? . . . .
C(20) C(21) C(22) C(17) 1.9(10) ? . . . .

loop_
_cod_related_entry_id
_cod_related_entry_database
_cod_related_entry_code
1 ChemSpider 30661014
